data_4024149
loop_
_publ_author_name
'Medha N. Kamat'
'Nigam P. Rath'
'Alexei V. Demchenko'

_publ_section_title
;
 Versatile Synthesis and Mechanism of Activation of S-Benzoxazolyl
 Glycosides
;
_journal_name_full 'Journal of Organic Chemistry'
_journal_page_first 6938
_journal_page_last 6946
_journal_paper_doi 10.1021/jo0711844
_journal_volume 72
_journal_year 2007
_chemical_formula_sum 'C26 H27 N O9 S'
_chemical_formula_weight 529.55
_chemical_name_systematic
; 
 ? 
;
_space_group_IT_number 4
_symmetry_cell_setting monoclinic
_symmetry_space_group_name_Hall 'P 2yb'
_symmetry_space_group_name_H-M 'P 1 21 1'
_atom_sites_solution_hydrogens geom
_atom_sites_solution_primary direct
_atom_sites_solution_secondary difmap
_audit_creation_method SHELXL-97
_cell_angle_alpha 90.00
_cell_angle_beta 105.935(7)
_cell_angle_gamma 90.00
_cell_formula_units_Z 2
_cell_length_a 14.5994(16)
_cell_length_b 6.3161(8)
_cell_length_c 14.6613(17)
_cell_measurement_reflns_used 1495
_cell_measurement_temperature 165(2)
_cell_measurement_theta_max 25.3
_cell_measurement_theta_min 2.3
_cell_volume 1300.0(3)
_computing_cell_refinement 'Bruker SMART'
_computing_data_collection 'Bruker SMART'
_computing_data_reduction 'Bruker SAINT'
_computing_molecular_graphics 'Bruker-SHELXTL (Sheldrick, 2002)'
_computing_publication_material 'Bruker-SHELXTL (Sheldrick, 2002)'
_computing_structure_refinement 'Bruker-SHELXTL (Sheldrick, 2002)'
_computing_structure_solution 'Bruker-SHELXTL (Sheldrick, 2002)'
_diffrn_ambient_temperature 165(2)
_diffrn_measured_fraction_theta_full 0.996
_diffrn_measured_fraction_theta_max 0.996
_diffrn_measurement_device_type 'CCD area detector'
_diffrn_measurement_method 'phi and omega scans'
_diffrn_radiation_monochromator graphite
_diffrn_radiation_source 'normal-focus sealed tube'
_diffrn_radiation_type MoK\a
_diffrn_radiation_wavelength 0.71073
_diffrn_reflns_av_R_equivalents 0.1896
_diffrn_reflns_av_sigmaI/netI 0.4203
_diffrn_reflns_limit_h_max 17
_diffrn_reflns_limit_h_min -16
_diffrn_reflns_limit_k_max 7
_diffrn_reflns_limit_k_min -7
_diffrn_reflns_limit_l_max 17
_diffrn_reflns_limit_l_min -17
_diffrn_reflns_number 15119
_diffrn_reflns_theta_full 25.00
_diffrn_reflns_theta_max 25.00
_diffrn_reflns_theta_min 1.44
_exptl_absorpt_coefficient_mu 0.178
_exptl_absorpt_correction_T_max 0.9929
_exptl_absorpt_correction_T_min 0.9484
_exptl_absorpt_correction_type none
_exptl_crystal_colour colorless
_exptl_crystal_density_diffrn 1.353
_exptl_crystal_density_meas ?
_exptl_crystal_density_method 'not measured'
_exptl_crystal_description needle
_exptl_crystal_F_000 556
_exptl_crystal_size_max 0.30
_exptl_crystal_size_mid 0.06
_exptl_crystal_size_min 0.04
_refine_diff_density_max 0.301
_refine_diff_density_min -0.377
_refine_diff_density_rms 0.077
_refine_ls_abs_structure_details 'Flack H D (1983), Acta Cryst. A39, 876-881'
_refine_ls_abs_structure_Flack 0.1(2)
_refine_ls_extinction_method none
_refine_ls_goodness_of_fit_ref 1.001
_refine_ls_hydrogen_treatment noref
_refine_ls_matrix_type full
_refine_ls_number_parameters 337
_refine_ls_number_reflns 4549
_refine_ls_number_restraints 1
_refine_ls_restrained_S_all 1.001
_refine_ls_R_factor_all 0.2833
_refine_ls_R_factor_gt 0.0843
_refine_ls_shift/su_max 0.000
_refine_ls_shift/su_mean 0.000
_refine_ls_structure_factor_coef Fsqd
_refine_ls_weighting_details 'calc w=1/[\s^2^(Fo^2^)+(0.0195P)^2^+0.3801P] where P=(Fo^2^+2Fc^2^)/3'
_refine_ls_weighting_scheme calc
_refine_ls_wR_factor_gt 0.1149
_refine_ls_wR_factor_ref 0.1652
_reflns_number_gt 1574
_reflns_number_total 4549
_reflns_threshold_expression >2sigma(I)
_cod_data_source_file jo0711844-File005.cif
_cod_data_source_block d7203
_cod_depositor_comments
;
The following automatic conversions were performed:
'_symmetry_cell_setting' value 'Monoclinic' changed to 'monoclinic'
according to '/home/saulius/struct/CIF-dictionaries/cif_core.dic'
dictionary named 'cif_core.dic' version 2.4.1 from 2010-06-29.

Automatic conversion script
Id: cif_fix_enum 1527 2010-12-29 10:47:43Z saulius 

The following automatic conversions were performed:

'_exptl_crystal_density_meas' value 'no' was changed to '?' - the
value is perceived as not measured.

Automatic conversion script
Id: cif_fix_values 3008 2015-01-20 13:52:24Z robertas 
;
_cod_original_sg_symbol_H-M 'P 21'
_cod_database_code 4024149

loop_
_symmetry_equiv_pos_as_xyz
'x, y, z'
'-x, y+1/2, -z'

loop_
_atom_site_label
_atom_site_type_symbol
_atom_site_fract_x
_atom_site_fract_y
_atom_site_fract_z
_atom_site_U_iso_or_equiv
_atom_site_adp_type
_atom_site_occupancy
_atom_site_symmetry_multiplicity
_atom_site_calc_flag
_atom_site_refinement_flags
_atom_site_disorder_assembly
_atom_site_disorder_group
S1 S 0.65563(19) 0.8477(4) 0.2860(2) 0.0428(8) Uani 1 1 d . . .
O1 O 0.7779(4) 0.6286(9) 0.2197(4) 0.0346(18) Uani 1 1 d . . .
O2 O 0.9794(4) 0.4805(9) 0.1428(4) 0.0361(17) Uani 1 1 d . . .
O3 O 0.9443(6) 0.4478(12) -0.0147(5) 0.056(2) Uani 1 1 d . . .
O4 O 0.4900(5) 0.8014(10) 0.1622(5) 0.042(2) Uani 1 1 d . . .
O5 O 0.7395(4) 0.5225(10) 0.4527(4) 0.0351(17) Uani 1 1 d . . .
O6 O 0.8368(4) 0.1556(9) 0.4237(5) 0.0320(17) Uani 1 1 d . . .
O7 O 0.9634(5) 0.2322(11) 0.5468(5) 0.042(2) Uani 1 1 d . . .
O8 O 0.9561(4) 0.2114(9) 0.3010(4) 0.0323(18) Uani 1 1 d . . .
O9 O 0.9054(5) 0.0056(11) 0.1713(5) 0.049(2) Uani 1 1 d . . .
N1 N 0.5733(6) 0.4955(14) 0.1858(6) 0.034(2) Uani 1 1 d . . .
C1 C 0.7585(6) 0.6733(15) 0.3079(7) 0.038(3) Uani 1 1 d . . .
H1 H 0.8142 0.7550 0.3471 0.046 Uiso 1 1 calc R . .
C2 C 0.7524(7) 0.4687(15) 0.3621(7) 0.031(3) Uani 1 1 d . . .
H2 H 0.6985 0.3787 0.3254 0.037 Uiso 1 1 calc R . .
C3 C 0.8451(6) 0.3544(14) 0.3766(6) 0.029(2) Uani 1 1 d . . .
H3 H 0.8979 0.4411 0.4174 0.035 Uiso 1 1 calc R . .
C4 C 0.8637(6) 0.3142(15) 0.2821(6) 0.028(3) Uani 1 1 d . . .
H4 H 0.8130 0.2212 0.2420 0.033 Uiso 1 1 calc R . .
C5 C 0.8682(7) 0.5254(14) 0.2315(7) 0.036(3) Uani 1 1 d . . .
H5 H 0.9207 0.6155 0.2707 0.043 Uiso 1 1 calc R . .
C6 C 0.8785(6) 0.5026(16) 0.1329(6) 0.036(3) Uani 1 1 d . . .
H6A H 0.8436 0.3762 0.1015 0.043 Uiso 1 1 calc R . .
H6B H 0.8529 0.6290 0.0944 0.043 Uiso 1 1 calc R . .
C7 C 1.0051(9) 0.4573(15) 0.0614(9) 0.044(3) Uani 1 1 d . . .
C8 C 1.1088(7) 0.4481(17) 0.0766(7) 0.061(4) Uani 1 1 d . . .
H8A H 1.1339 0.3195 0.1121 0.091 Uiso 1 1 calc R . .
H8B H 1.1384 0.5726 0.1128 0.091 Uiso 1 1 calc R . .
H8C H 1.1232 0.4462 0.0152 0.091 Uiso 1 1 calc R . .
C9 C 0.5719(7) 0.6880(18) 0.2087(7) 0.036(3) Uani 1 1 d . . .
C10 C 0.4874(8) 0.4644(19) 0.1169(7) 0.038(3) Uani 1 1 d . . .
C11 C 0.4534(7) 0.2845(15) 0.0614(7) 0.033(3) Uani 1 1 d . . .
H11 H 0.4875 0.1547 0.0686 0.040 Uiso 1 1 calc R . .
C12 C 0.3667(7) 0.3123(18) -0.0043(8) 0.050(3) Uani 1 1 d . . .
H12 H 0.3398 0.1941 -0.0423 0.060 Uiso 1 1 calc R . .
C13 C 0.3159(7) 0.499(2) -0.0189(8) 0.053(3) Uani 1 1 d . . .
H13 H 0.2575 0.5071 -0.0673 0.063 Uiso 1 1 calc R . .
C14 C 0.3496(8) 0.672(2) 0.0365(8) 0.052(3) Uani 1 1 d . . .
H14 H 0.3142 0.7997 0.0299 0.062 Uiso 1 1 calc R . .
C15 C 0.4372(8) 0.6523(18) 0.1021(8) 0.042(3) Uani 1 1 d . . .
C16 C 0.6488(7) 0.4570(17) 0.4616(7) 0.052(3) Uani 1 1 d . . .
H16A H 0.6410 0.3023 0.4516 0.063 Uiso 1 1 calc R . .
H16B H 0.5973 0.5295 0.4136 0.063 Uiso 1 1 calc R . .
C17 C 0.6446(8) 0.513(2) 0.5588(9) 0.052(3) Uani 1 1 d . . .
C18 C 0.6104(8) 0.717(2) 0.5768(10) 0.078(4) Uani 1 1 d . . .
H18 H 0.5854 0.8116 0.5257 0.094 Uiso 1 1 calc R . .
C19 C 0.6138(10) 0.776(3) 0.6679(13) 0.095(6) Uani 1 1 d . . .
H19 H 0.5921 0.9121 0.6798 0.114 Uiso 1 1 calc R . .
C20 C 0.6486(13) 0.637(4) 0.7422(13) 0.123(8) Uani 1 1 d . . .
H20 H 0.6498 0.6795 0.8048 0.148 Uiso 1 1 calc R . .
C21 C 0.6815(11) 0.440(3) 0.7275(12) 0.115(7) Uani 1 1 d . . .
H21 H 0.7038 0.3435 0.7783 0.137 Uiso 1 1 calc R . .
C22 C 0.6808(8) 0.390(2) 0.6375(10) 0.077(5) Uani 1 1 d . . .
H22 H 0.7077 0.2576 0.6281 0.093 Uiso 1 1 calc R . .
C23 C 0.8942(8) 0.1251(16) 0.5113(8) 0.037(3) Uani 1 1 d . . .
C24 C 0.8650(7) -0.0662(15) 0.5569(7) 0.050(3) Uani 1 1 d . . .
H24A H 0.9003 -0.1900 0.5446 0.075 Uiso 1 1 calc R . .
H24B H 0.7966 -0.0904 0.5304 0.075 Uiso 1 1 calc R . .
H24C H 0.8791 -0.0434 0.6254 0.075 Uiso 1 1 calc R . .
C25 C 0.9666(8) 0.0624(14) 0.2373(8) 0.033(3) Uani 1 1 d . . .
C26 C 1.0679(7) -0.0132(17) 0.2607(6) 0.048(3) Uani 1 1 d . . .
H26A H 1.0758 -0.1075 0.2103 0.073 Uiso 1 1 calc R . .
H26B H 1.0835 -0.0902 0.3211 0.073 Uiso 1 1 calc R . .
H26C H 1.1106 0.1087 0.2661 0.073 Uiso 1 1 calc R . .

loop_
_atom_site_aniso_label
_atom_site_aniso_U_11
_atom_site_aniso_U_22
_atom_site_aniso_U_33
_atom_site_aniso_U_23
_atom_site_aniso_U_13
_atom_site_aniso_U_12
S1 0.0448(19) 0.0350(16) 0.044(2) -0.0039(16) 0.0050(16) 0.0032(16)
O1 0.043(5) 0.030(4) 0.033(5) 0.001(3) 0.012(4) 0.011(4)
O2 0.039(5) 0.027(4) 0.042(5) 0.008(4) 0.009(4) 0.007(4)
O3 0.078(6) 0.056(5) 0.039(6) -0.004(5) 0.023(5) -0.002(5)
O4 0.036(5) 0.033(5) 0.050(5) -0.001(4) -0.002(4) 0.015(4)
O5 0.037(4) 0.034(4) 0.039(5) -0.003(4) 0.018(4) 0.000(3)
O6 0.040(5) 0.020(4) 0.032(5) 0.005(3) 0.003(4) -0.006(4)
O7 0.052(6) 0.036(4) 0.033(5) 0.003(4) 0.001(4) -0.003(4)
O8 0.041(5) 0.025(4) 0.027(4) -0.005(3) 0.005(4) -0.003(4)
O9 0.050(5) 0.046(5) 0.045(5) -0.014(4) 0.003(4) -0.001(4)
N1 0.029(6) 0.040(6) 0.032(6) 0.017(5) 0.005(5) 0.009(5)
C1 0.037(7) 0.027(6) 0.053(8) 0.010(6) 0.016(6) 0.006(5)
C2 0.030(7) 0.026(6) 0.037(7) 0.004(6) 0.010(6) 0.004(5)
C3 0.047(7) 0.016(5) 0.018(6) 0.008(5) -0.002(5) -0.008(6)
C4 0.024(7) 0.037(7) 0.020(6) -0.004(5) 0.003(5) 0.001(5)
C5 0.051(8) 0.025(6) 0.035(7) 0.002(6) 0.016(6) 0.002(6)
C6 0.037(7) 0.044(7) 0.027(7) -0.006(6) 0.011(6) 0.001(6)
C7 0.078(11) 0.016(6) 0.049(9) -0.010(6) 0.034(9) 0.001(7)
C8 0.052(9) 0.065(8) 0.077(10) -0.003(7) 0.036(8) 0.002(7)
C9 0.039(8) 0.043(7) 0.025(7) 0.000(6) 0.006(6) -0.019(6)
C10 0.039(8) 0.049(8) 0.021(7) 0.014(6) -0.001(6) -0.003(7)
C11 0.018(6) 0.047(8) 0.030(7) 0.007(6) 0.002(6) 0.009(6)
C12 0.035(9) 0.060(9) 0.061(9) -0.005(7) 0.026(8) -0.013(7)
C13 0.026(8) 0.068(9) 0.056(10) 0.008(8) -0.002(7) -0.003(8)
C14 0.033(8) 0.056(9) 0.061(10) -0.002(8) 0.004(7) 0.010(7)
C15 0.030(8) 0.041(7) 0.049(9) 0.002(7) 0.002(7) 0.007(7)
C16 0.048(8) 0.058(7) 0.056(9) -0.009(7) 0.022(7) -0.013(7)
C17 0.043(8) 0.056(9) 0.066(10) 0.005(8) 0.031(8) 0.001(7)
C18 0.061(10) 0.090(12) 0.086(13) 0.015(10) 0.023(9) 0.013(8)
C19 0.094(13) 0.123(16) 0.084(13) -0.023(12) 0.051(12) 0.016(10)
C20 0.112(16) 0.21(3) 0.056(13) -0.041(15) 0.047(13) -0.011(17)
C21 0.114(14) 0.17(2) 0.073(14) 0.041(13) 0.054(12) 0.006(13)
C22 0.073(10) 0.103(12) 0.068(11) 0.030(10) 0.039(9) 0.026(9)
C23 0.039(8) 0.033(7) 0.038(9) 0.015(6) 0.010(7) 0.014(6)
C24 0.051(8) 0.054(8) 0.045(8) 0.022(6) 0.013(6) 0.003(6)
C25 0.045(9) 0.017(6) 0.037(8) 0.005(6) 0.011(7) 0.008(6)
C26 0.056(8) 0.053(7) 0.039(7) -0.006(6) 0.016(6) 0.000(7)

loop_
_atom_type_symbol
_atom_type_description
_atom_type_scat_dispersion_real
_atom_type_scat_dispersion_imag
_atom_type_scat_source
C C 0.0033 0.0016 'International Tables Vol C Tables 4.2.6.8 and 6.1.1.4'
H H 0.0000 0.0000 'International Tables Vol C Tables 4.2.6.8 and 6.1.1.4'
O O 0.0106 0.0060 'International Tables Vol C Tables 4.2.6.8 and 6.1.1.4'
N N 0.0061 0.0033 'International Tables Vol C Tables 4.2.6.8 and 6.1.1.4'
S S 0.1246 0.1234 'International Tables Vol C Tables 4.2.6.8 and 6.1.1.4'

loop_
_geom_angle_atom_site_label_1
_geom_angle_atom_site_label_2
_geom_angle_atom_site_label_3
_geom_angle
_geom_angle_site_symmetry_1
_geom_angle_site_symmetry_3
_geom_angle_publ_flag
C9 S1 C1 99.3(5) . . ?
C1 O1 C5 112.6(7) . . ?
C7 O2 C6 116.3(8) . . ?
C15 O4 C9 102.5(7) . . ?
C16 O5 C2 112.2(7) . . ?
C23 O6 C3 117.9(7) . . ?
C25 O8 C4 116.7(8) . . ?
C9 N1 C10 104.6(9) . . ?
O1 C1 C2 110.9(7) . . ?
O1 C1 S1 108.6(6) . . ?
C2 C1 S1 116.1(6) . . ?
O5 C2 C3 109.1(7) . . ?
O5 C2 C1 108.8(8) . . ?
C3 C2 C1 107.5(7) . . ?
O6 C3 C2 107.1(7) . . ?
O6 C3 C4 110.6(7) . . ?
C2 C3 C4 109.6(7) . . ?
O8 C4 C3 107.0(7) . . ?
O8 C4 C5 108.6(7) . . ?
C3 C4 C5 109.9(8) . . ?
O1 C5 C6 105.0(8) . . ?
O1 C5 C4 107.0(7) . . ?
C6 C5 C4 114.2(8) . . ?
O2 C6 C5 106.3(8) . . ?
O3 C7 O2 120.2(11) . . ?
O3 C7 C8 126.7(11) . . ?
O2 C7 C8 113.2(11) . . ?
N1 C9 O4 115.9(9) . . ?
N1 C9 S1 132.1(10) . . ?
O4 C9 S1 111.9(8) . . ?
C15 C10 N1 109.0(10) . . ?
C15 C10 C11 121.1(10) . . ?
N1 C10 C11 129.7(11) . . ?
C12 C11 C10 114.3(9) . . ?
C11 C12 C13 124.9(10) . . ?
C14 C13 C12 120.0(10) . . ?
C13 C14 C15 117.1(11) . . ?
O4 C15 C14 129.6(11) . . ?
O4 C15 C10 108.0(10) . . ?
C14 C15 C10 122.4(11) . . ?
O5 C16 C17 107.6(8) . . ?
C22 C17 C18 115.4(12) . . ?
C22 C17 C16 124.1(12) . . ?
C18 C17 C16 120.1(12) . . ?
C19 C18 C17 120.1(14) . . ?
C18 C19 C20 120.2(16) . . ?
C21 C20 C19 121.2(17) . . ?
C22 C21 C20 117.2(17) . . ?
C21 C22 C17 125.7(14) . . ?
O7 C23 O6 124.1(9) . . ?
O7 C23 C24 124.5(10) . . ?
O6 C23 C24 111.3(10) . . ?
O9 C25 O8 124.8(10) . . ?
O9 C25 C26 124.6(10) . . ?
O8 C25 C26 110.6(10) . . ?

loop_
_geom_bond_atom_site_label_1
_geom_bond_atom_site_label_2
_geom_bond_distance
_geom_bond_site_symmetry_2
_geom_bond_publ_flag
S1 C9 1.742(10) . ?
S1 C1 1.819(9) . ?
O1 C1 1.427(10) . ?
O1 C5 1.438(9) . ?
O2 C7 1.354(11) . ?
O2 C6 1.447(9) . ?
O3 C7 1.222(11) . ?
O4 C15 1.373(11) . ?
O4 C9 1.400(11) . ?
O5 C16 1.426(9) . ?
O5 C2 1.433(10) . ?
O6 C23 1.341(11) . ?
O6 C3 1.454(9) . ?
O7 C23 1.209(11) . ?
O8 C25 1.363(10) . ?
O8 C4 1.454(9) . ?
O9 C25 1.178(10) . ?
N1 C9 1.263(12) . ?
N1 C10 1.393(11) . ?
C1 C2 1.532(11) . ?
C2 C3 1.496(10) . ?
C3 C4 1.505(11) . ?
C4 C5 1.537(12) . ?
C5 C6 1.501(11) . ?
C7 C8 1.469(12) . ?
C10 C15 1.380(13) . ?
C10 C11 1.407(13) . ?
C11 C12 1.375(13) . ?
C12 C13 1.375(14) . ?
C13 C14 1.371(13) . ?
C14 C15 1.379(13) . ?
C16 C17 1.487(13) . ?
C17 C22 1.373(15) . ?
C17 C18 1.428(15) . ?
C18 C19 1.375(16) . ?
C19 C20 1.38(2) . ?
C20 C21 1.37(2) . ?
C21 C22 1.355(18) . ?
C23 C24 1.498(12) . ?
C25 C26 1.502(12) . ?

loop_
_cod_related_entry_id
_cod_related_entry_database
_cod_related_entry_code
1 ChemSpider 9960542
